data_4514623
loop_
_publ_author_name
'Chu, Wan-Yi'
'Culakova, Zuzana'
'Wang, Bernie T.'
'Goldberg, Karen I.'

_publ_section_title
;
 Acid-Assisted Hydrogenation of CO2 to Methanol in a Homogeneous Catalytic
 Cascade System
;
_journal_issue 10
_journal_name_full 'ACS Catalysis'
_journal_page_first 9317
_journal_paper_doi 10.1021/acscatal.9b02280
_journal_volume 9
_journal_year 2019
_chemical_formula_moiety 'C26 H44 Ir O2 P2, C F3 O3 S, C H2 Cl2'
_chemical_formula_sum 'C28 H46 Cl2 F3 Ir O5 P2 S'
_chemical_formula_weight 876.75
_chemical_name_common ZCII_74
_chemical_name_systematic
;
 ZCII_74
;
_space_group_IT_number 62
_space_group_name_Hall '-P 2ac 2n'
_space_group_name_H-M_alt 'P n m a'
_symmetry_cell_setting orthorhombic
_symmetry_Int_Tables_number 62
_symmetry_space_group_name_Hall '-P 2ac 2n'
_symmetry_space_group_name_H-M 'P n m a'
_atom_sites_solution_hydrogens geom
_atom_sites_solution_primary direct
_atom_sites_solution_secondary difmap
_audit_conform_dict_location ftp://ftp.iucr.org/pub/cif_core.dic
_audit_conform_dict_name cif_core.dic
_audit_conform_dict_version 2.4
_audit_creation_date 2017-01-13T14:41:12-00:00
_audit_creation_method 'WinGX routine CIF_UPDATE'
_cell_angle_alpha 90
_cell_angle_beta 90
_cell_angle_gamma 90
_cell_formula_units_Z 8
_cell_length_a 15.492(5)
_cell_length_b 24.393(5)
_cell_length_c 18.535(5)
_cell_measurement_reflns_used 129012
_cell_measurement_temperature 100(2)
_cell_measurement_theta_max 20
_cell_measurement_theta_min 3
_cell_volume 7004(3)
_computing_cell_refinement 'SAINT (Bruker, 2007)'
_computing_data_collection 'APEX2 (Bruker, 2007)'
_computing_data_reduction 'SAINT (Bruker, 2007)'
_computing_molecular_graphics 'ORTEP-3 for Windows (Farrugia, 1997)'
_computing_publication_material 'SHELXL-97 (Sheldrick, 1997)'
_computing_structure_refinement 'SHELXL-97 (Sheldrick, 2008)'
_computing_structure_solution 'SHELXS97 (Sheldrick, 1997)'
_diffrn_ambient_temperature 100(2)
_diffrn_measured_fraction_theta_full 0.961
_diffrn_measured_fraction_theta_max 0.962
_diffrn_measurement_device_type 'Bruker APEXII CCD area-detector'
_diffrn_measurement_method '\f and \w scans'
_diffrn_radiation_monochromator graphite
_diffrn_radiation_type MoK\a
_diffrn_radiation_wavelength 0.71073
_diffrn_reflns_av_R_equivalents 0.0892
_diffrn_reflns_av_unetI/netI 0.0275
_diffrn_reflns_limit_h_max 18
_diffrn_reflns_limit_h_min -18
_diffrn_reflns_limit_k_max 29
_diffrn_reflns_limit_k_min -29
_diffrn_reflns_limit_l_max 22
_diffrn_reflns_limit_l_min -22
_diffrn_reflns_number 129012
_diffrn_reflns_theta_full 25
_diffrn_reflns_theta_max 25.35
_diffrn_reflns_theta_min 1.38
_diffrn_source 'fine-focus sealed tube'
_exptl_absorpt_coefficient_mu 4.166
_exptl_absorpt_correction_T_max 0.8188
_exptl_absorpt_correction_T_min 0.4105
_exptl_absorpt_correction_type multi-scan
_exptl_absorpt_process_details '(SADABS; Bruker, 2007)'
_exptl_crystal_colour yellow
_exptl_crystal_density_diffrn 1.663
_exptl_crystal_density_method 'not measured'
_exptl_crystal_description prism
_exptl_crystal_F_000 3504
_exptl_crystal_size_max 0.26
_exptl_crystal_size_mid 0.05
_exptl_crystal_size_min 0.05
_refine_diff_density_max 1.812
_refine_diff_density_min -2.206
_refine_diff_density_rms 0.192
_refine_ls_extinction_method none
_refine_ls_goodness_of_fit_ref 1.203
_refine_ls_hydrogen_treatment mixed
_refine_ls_matrix_type full
_refine_ls_number_parameters 578
_refine_ls_number_reflns 6335
_refine_ls_number_restraints 321
_refine_ls_restrained_S_all 1.193
_refine_ls_R_factor_all 0.0787
_refine_ls_R_factor_gt 0.0689
_refine_ls_shift/su_max 0.002
_refine_ls_shift/su_mean 0
_refine_ls_structure_factor_coef Fsqd
_refine_ls_weighting_details 'calc w=1/[\s^2^(Fo^2^)+(0.0001P)^2^+158.5198P] where P=(Fo^2^+2Fc^2^)/3'
_refine_ls_weighting_scheme calc
_refine_ls_wR_factor_gt 0.1401
_refine_ls_wR_factor_ref 0.1446
_reflns_number_gt 5590
_reflns_number_total 6335
_reflns_threshold_expression >2\s(I)
_cod_data_source_file cs9b02280_si_005.cif
_cod_data_source_block new
_cod_database_code 4514623

loop_
_symmetry_equiv_pos_as_xyz
'x, y, z'
'-x+1/2, -y, z+1/2'
'x+1/2, -y+1/2, -z+1/2'
'-x, y+1/2, -z'
'-x, -y, -z'
'x-1/2, y, -z-1/2'
'-x-1/2, y-1/2, z-1/2'
'x, -y-1/2, z'

loop_
_atom_site_label
_atom_site_type_symbol
_atom_site_fract_x
_atom_site_fract_y
_atom_site_fract_z
_atom_site_U_iso_or_equiv
_atom_site_adp_type
_atom_site_occupancy
_atom_site_symmetry_multiplicity
_atom_site_calc_flag
_atom_site_refinement_flags
_atom_site_disorder_assembly
_atom_site_disorder_group
Ir1 Ir 0.83880(3) 0.25 0.66482(3) 0.02247(14) Uani 1 2 d SD . .
H1I H 0.9508 0.25 0.6976 0.034 Uiso 1 2 d SR . .
O1 O 0.6445(6) 0.25 0.6234(6) 0.042(3) Uani 1 2 d SD . .
O2 O 0.9352(8) 0.25 0.5214(6) 0.052(3) Uani 1 2 d SD . .
P1 P 0.85104(16) 0.34533(10) 0.68868(14) 0.0249(5) Uani 1 1 d D . .
C1 C 0.7879(9) 0.25 0.7710(7) 0.033(3) Uani 1 2 d SD . .
C2 C 0.7700(6) 0.2994(4) 0.8050(5) 0.028(2) Uani 1 1 d D . .
C3 C 0.7430(6) 0.2991(4) 0.8773(5) 0.033(2) Uani 1 1 d D . .
H3 H 0.7347 0.3328 0.9022 0.04 Uiso 1 1 calc R . .
C4 C 0.7285(11) 0.25 0.9122(9) 0.044(4) Uani 1 2 d SD . .
H4 H 0.7084 0.25 0.9606 0.053 Uiso 1 2 calc SR . .
C5 C 0.7787(7) 0.3530(4) 0.7654(5) 0.032(2) Uani 1 1 d D . .
H5A H 0.8016 0.3814 0.7985 0.039 Uiso 1 1 calc R . .
H5B H 0.7212 0.3652 0.7483 0.039 Uiso 1 1 calc R . .
C6 C 0.9607(6) 0.3649(4) 0.7227(5) 0.034(2) Uani 1 1 d D . .
C7 C 1.0309(6) 0.3447(5) 0.6710(6) 0.042(3) Uani 1 1 d D . .
H7A H 1.0226 0.3615 0.6236 0.063 Uiso 1 1 calc R . .
H7B H 1.0272 0.3047 0.6665 0.063 Uiso 1 1 calc R . .
H7C H 1.0878 0.3548 0.69 0.063 Uiso 1 1 calc R . .
C8 C 0.9744(7) 0.3375(5) 0.7973(5) 0.039(3) Uani 1 1 d D . .
H8A H 0.9636 0.298 0.7933 0.059 Uiso 1 1 calc R . .
H8B H 0.9344 0.3535 0.8324 0.059 Uiso 1 1 calc R . .
H8C H 1.0339 0.3436 0.8134 0.059 Uiso 1 1 calc R . .
C9 C 0.9704(8) 0.4269(4) 0.7340(6) 0.041(3) Uani 1 1 d D . .
H9A H 1.022 0.4342 0.763 0.061 Uiso 1 1 calc R . .
H9B H 0.9193 0.441 0.7591 0.061 Uiso 1 1 calc R . .
H9C H 0.976 0.445 0.6871 0.061 Uiso 1 1 calc R . .
C10 C 0.8110(6) 0.3939(4) 0.6185(5) 0.033(2) Uani 1 1 d D . .
C11 C 0.7292(7) 0.3705(5) 0.5831(6) 0.039(3) Uani 1 1 d D . .
H11A H 0.705 0.3976 0.5498 0.059 Uiso 1 1 calc R . .
H11B H 0.6866 0.3618 0.6205 0.059 Uiso 1 1 calc R . .
H11C H 0.7439 0.3371 0.5564 0.059 Uiso 1 1 calc R . .
C12 C 0.8781(7) 0.4028(5) 0.5597(6) 0.037(3) Uani 1 1 d D . .
H12A H 0.8936 0.3675 0.5381 0.055 Uiso 1 1 calc R . .
H12B H 0.9297 0.4198 0.5807 0.055 Uiso 1 1 calc R . .
H12C H 0.8542 0.427 0.5224 0.055 Uiso 1 1 calc R . .
C13 C 0.7866(8) 0.4512(4) 0.6515(6) 0.042(3) Uani 1 1 d D . .
H13A H 0.752 0.4458 0.6952 0.063 Uiso 1 1 calc R . .
H13B H 0.7532 0.4723 0.6162 0.063 Uiso 1 1 calc R . .
H13C H 0.8394 0.4713 0.6638 0.063 Uiso 1 1 calc R . .
C14 C 0.7180(7) 0.25 0.6353(8) 0.028(3) Uani 1 2 d SD . .
C15 C 0.9002(8) 0.25 0.5727(7) 0.019(3) Uani 1 2 d SD . .
Ir2 Ir 0.46937(6) 0.25 0.38692(7) 0.0270(3) Uani 0.688(3) 2 d SPDU . 1
H2I H 0.4679 0.25 0.2877 0.041 Uiso 0.688(3) 2 d SPR . 1
O3 O 0.4697(11) 0.25 0.5542(7) 0.044(4) Uani 0.688(3) 2 d SPD . 1
O4 O 0.2785(12) 0.25 0.3494(19) 0.073(7) Uani 0.688(3) 2 d SPD . 1
P2 P 0.4961(4) 0.3448(2) 0.3699(4) 0.0327(16) Uani 0.688(3) 1 d PD . 1
C16 C 0.6056(10) 0.25 0.4029(12) 0.036(5) Uani 0.688(3) 2 d SPDU . 1
C17 C 0.6503(8) 0.2988(6) 0.4047(10) 0.045(4) Uani 0.688(3) 1 d PD . 1
C18 C 0.7406(8) 0.2992(7) 0.4057(9) 0.045(4) Uani 0.688(3) 1 d PD . 1
H18 H 0.7714 0.3329 0.4074 0.054 Uiso 0.688(3) 1 calc PR . 1
C19 C 0.7839(16) 0.25 0.4040(14) 0.058(7) Uani 0.688(3) 2 d SPD . 1
H19 H 0.8451 0.25 0.4016 0.07 Uiso 0.688(3) 2 calc SPR . 1
C20 C 0.6014(8) 0.3517(5) 0.4120(8) 0.034(3) Uani 0.688(3) 1 d PD . 1
H20A H 0.634 0.3817 0.3885 0.041 Uiso 0.688(3) 1 calc PR . 1
H20B H 0.5944 0.361 0.4636 0.041 Uiso 0.688(3) 1 calc PR . 1
C21 C 0.4251(9) 0.3938(5) 0.4195(9) 0.047(5) Uani 0.688(3) 1 d PD . 1
C22 C 0.3985(13) 0.3702(8) 0.4933(9) 0.055(5) Uani 0.688(3) 1 d PDU . 1
H22A H 0.362 0.3967 0.5186 0.083 Uiso 0.688(3) 1 calc PR . 1
H22B H 0.4503 0.3628 0.5221 0.083 Uiso 0.688(3) 1 calc PR . 1
H22C H 0.3664 0.336 0.4861 0.083 Uiso 0.688(3) 1 calc PR . 1
C23 C 0.4690(13) 0.4497(6) 0.4345(11) 0.047(4) Uani 0.688(3) 1 d PD . 1
H23A H 0.4308 0.4724 0.4643 0.07 Uiso 0.688(3) 1 calc PR . 1
H23B H 0.4803 0.4684 0.3887 0.07 Uiso 0.688(3) 1 calc PR . 1
H23C H 0.5236 0.4437 0.46 0.07 Uiso 0.688(3) 1 calc PR . 1
C24 C 0.3413(11) 0.4041(7) 0.3767(12) 0.065(6) Uani 0.688(3) 1 d PD . 1
H24A H 0.3005 0.3742 0.3857 0.098 Uiso 0.688(3) 1 calc PR . 1
H24B H 0.3545 0.4058 0.325 0.098 Uiso 0.688(3) 1 calc PR . 1
H24C H 0.3157 0.4389 0.3921 0.098 Uiso 0.688(3) 1 calc PR . 1
C25 C 0.5128(10) 0.3633(6) 0.2733(7) 0.044(4) Uani 0.688(3) 1 d PD . 1
C26 C 0.5963(12) 0.3358(7) 0.2453(10) 0.063(6) Uani 0.688(3) 1 d PD . 1
H26A H 0.6056 0.3459 0.1947 0.095 Uiso 0.688(3) 1 calc PR . 1
H26B H 0.5906 0.2958 0.2491 0.095 Uiso 0.688(3) 1 calc PR . 1
H26C H 0.6455 0.348 0.2743 0.095 Uiso 0.688(3) 1 calc PR . 1
C27 C 0.5248(14) 0.4254(5) 0.2646(10) 0.059(6) Uani 0.688(3) 1 d PD . 1
H27A H 0.5727 0.4377 0.2951 0.088 Uiso 0.688(3) 1 calc PR . 1
H27B H 0.4718 0.4443 0.2791 0.088 Uiso 0.688(3) 1 calc PR . 1
H27C H 0.5377 0.4339 0.214 0.088 Uiso 0.688(3) 1 calc PR . 1
C28 C 0.4356(13) 0.3433(7) 0.2250(10) 0.058(6) Uani 0.688(3) 1 d PD . 1
H28A H 0.3813 0.358 0.2441 0.088 Uiso 0.688(3) 1 calc PR . 1
H28B H 0.4334 0.3031 0.2254 0.088 Uiso 0.688(3) 1 calc PR . 1
H28C H 0.4439 0.3562 0.1754 0.088 Uiso 0.688(3) 1 calc PR . 1
C29 C 0.4664(13) 0.25 0.4920(8) 0.028(4) Uani 0.688(3) 2 d SPD . 1
C30 C 0.3488(11) 0.25 0.3598(13) 0.035(5) Uani 0.688(3) 2 d SPDU . 1
Ir2B Ir 0.44647(12) 0.25 0.33900(15) 0.0260(7) Uani 0.312(3) 2 d SPD . 2
H2J H 0.4449 0.25 0.4498 0.039 Uiso 0.312(3) 2 d SPR . 2
O3B O 0.491(2) 0.25 0.1751(11) 0.044(4) Uani 0.312(3) 2 d SPD . 2
O4B O 0.2500(14) 0.25 0.335(5) 0.073(7) Uani 0.312(3) 2 d SPD . 2
P2B P 0.4659(7) 0.3452(4) 0.3602(9) 0.026(3) Uani 0.312(3) 1 d PD . 2
C16B C 0.5830(12) 0.25 0.349(3) 0.052(15) Uani 0.312(3) 2 d SPD . 2
C17B C 0.6262(12) 0.3001(7) 0.3507(19) 0.038(9) Uani 0.312(3) 1 d PD . 2
C18B C 0.7159(13) 0.2997(10) 0.358(2) 0.045(4) Uani 0.312(3) 1 d PD . 2
H18B H 0.7475 0.3331 0.3592 0.054 Uiso 0.312(3) 1 calc PR . 2
C19B C 0.758(2) 0.25 0.364(3) 0.058(7) Uani 0.312(3) 2 d SPD . 2
H19B H 0.8184 0.25 0.3725 0.07 Uiso 0.312(3) 2 calc SPR . 2
C20B C 0.5784(11) 0.3524(8) 0.3337(15) 0.034(3) Uani 0.312(3) 1 d PD . 2
H20C H 0.5821 0.3602 0.2814 0.041 Uiso 0.312(3) 1 calc PR . 2
H20D H 0.605 0.3834 0.3601 0.041 Uiso 0.312(3) 1 calc PR . 2
C21B C 0.4037(14) 0.3920(8) 0.3000(12) 0.037(8) Uani 0.312(3) 1 d PD . 2
C22B C 0.400(3) 0.3668(15) 0.2239(14) 0.055(5) Uani 0.312(3) 1 d PD . 2
H22D H 0.4415 0.3365 0.2207 0.083 Uiso 0.312(3) 1 calc PR . 2
H22E H 0.4148 0.3948 0.1881 0.083 Uiso 0.312(3) 1 calc PR . 2
H22F H 0.3418 0.353 0.2146 0.083 Uiso 0.312(3) 1 calc PR . 2
C23B C 0.448(2) 0.4489(9) 0.293(2) 0.047(4) Uani 0.312(3) 1 d PD . 2
H23D H 0.5057 0.4472 0.3141 0.07 Uiso 0.312(3) 1 calc PR . 2
H23E H 0.4133 0.4763 0.3196 0.07 Uiso 0.312(3) 1 calc PR . 2
H23F H 0.4513 0.4593 0.2425 0.07 Uiso 0.312(3) 1 calc PR . 2
C24B C 0.3102(16) 0.4011(14) 0.325(2) 0.056(12) Uani 0.312(3) 1 d PD . 2
H24D H 0.2746 0.4118 0.2836 0.084 Uiso 0.312(3) 1 calc PR . 2
H24E H 0.3088 0.4302 0.3614 0.084 Uiso 0.312(3) 1 calc PR . 2
H24F H 0.2876 0.3671 0.3458 0.084 Uiso 0.312(3) 1 calc PR . 2
C25B C 0.4607(15) 0.3640(9) 0.4574(10) 0.044(9) Uani 0.312(3) 1 d PDU . 2
C26B C 0.5335(18) 0.3358(14) 0.4995(14) 0.050(11) Uani 0.312(3) 1 d PD . 2
H26D H 0.5658 0.3116 0.467 0.074 Uiso 0.312(3) 1 calc PR . 2
H26E H 0.5087 0.3141 0.5389 0.074 Uiso 0.312(3) 1 calc PR . 2
H26F H 0.5724 0.3636 0.5194 0.074 Uiso 0.312(3) 1 calc PR . 2
C27B C 0.467(3) 0.4257(10) 0.469(2) 0.071(17) Uani 0.312(3) 1 d PD . 2
H27D H 0.4574 0.4342 0.5199 0.106 Uiso 0.312(3) 1 calc PR . 2
H27E H 0.4231 0.4442 0.4395 0.106 Uiso 0.312(3) 1 calc PR . 2
H27F H 0.5245 0.4384 0.4544 0.106 Uiso 0.312(3) 1 calc PR . 2
C28B C 0.3723(18) 0.3433(15) 0.4890(17) 0.040(9) Uani 0.312(3) 1 d PDU . 2
H28D H 0.3693 0.3521 0.5405 0.06 Uiso 0.312(3) 1 calc PR . 2
H28E H 0.3679 0.3035 0.4826 0.06 Uiso 0.312(3) 1 calc PR . 2
H28F H 0.3246 0.3613 0.4636 0.06 Uiso 0.312(3) 1 calc PR . 2
C29B C 0.473(2) 0.25 0.2356(10) 0.028(4) Uani 0.312(3) 2 d SPD . 2
C30B C 0.3206(12) 0.25 0.338(3) 0.035(5) Uani 0.312(3) 2 d SPD . 2
S1 S 0.7772(9) 0.4919(5) 0.9036(7) 0.0396(9) Uani 0.419(4) 1 d PD A 1
O6 O 0.8486(10) 0.5190(8) 0.8712(11) 0.079(5) Uani 0.419(4) 1 d PDU A 1
O7 O 0.7692(14) 0.5038(10) 0.9787(8) 0.079(5) Uani 0.419(4) 1 d PD A 1
O8 O 0.7769(13) 0.4344(6) 0.8896(12) 0.072(4) Uani 0.419(4) 1 d PD A 1
C32 C 0.6867(14) 0.5174(6) 0.8640(9) 0.084(4) Uani 0.419(4) 1 d PD A 1
F1 F 0.6805(12) 0.5042(8) 0.7907(8) 0.084(4) Uani 0.419(4) 1 d PDU A 1
F2 F 0.6818(13) 0.5748(6) 0.8676(12) 0.112(7) Uani 0.419(4) 1 d PDU A 1
F3 F 0.6103(8) 0.4982(7) 0.8958(9) 0.055(5) Uani 0.419(4) 1 d PDU A 1
S1B S 0.7775(9) 0.4959(5) 0.9063(7) 0.0396(9) Uani 0.434(6) 1 d PD B 2
O6B O 0.7973(17) 0.5313(10) 0.9594(13) 0.079(5) Uani 0.434(6) 1 d PD B 2
O7B O 0.7243(14) 0.4489(8) 0.9343(12) 0.072(4) Uani 0.434(6) 1 d PD B 2
O8B O 0.8415(16) 0.4691(12) 0.8643(16) 0.072(4) Uani 0.434(6) 1 d PD B 2
C32B C 0.7021(16) 0.5186(9) 0.8459(13) 0.084(4) Uani 0.434(6) 1 d PD B 2
F1B F 0.7407(14) 0.5598(8) 0.8065(12) 0.084(4) Uani 0.434(6) 1 d PDU B 2
F2B F 0.6294(15) 0.5402(12) 0.8819(15) 0.112(7) Uani 0.434(6) 1 d PDU B 2
F3B F 0.6662(16) 0.4748(10) 0.8070(12) 0.094(8) Uani 0.434(6) 1 d PDU B 2
S1C S 0.6662(11) 0.4725(8) 0.8900(9) 0.0396(9) Uani 0.147(5) 1 d PD C 3
O6C O 0.651(3) 0.4526(19) 0.8219(15) 0.0396(9) Uani 0.147(5) 1 d PD C 3
O7C O 0.670(3) 0.4254(13) 0.938(2) 0.0396(9) Uani 0.147(5) 1 d PD C 3
O8C O 0.606(3) 0.5100(17) 0.919(3) 0.0396(9) Uani 0.147(5) 1 d PD C 3
C32C C 0.766(2) 0.5005(16) 0.900(2) 0.084(4) Uani 0.147(5) 1 d PD C 3
F1C F 0.768(3) 0.5518(17) 0.868(3) 0.084(4) Uani 0.147(5) 1 d PDU C 3
F2C F 0.781(4) 0.507(3) 0.975(2) 0.084(4) Uani 0.147(5) 1 d PDU C 3
F3C F 0.832(3) 0.467(3) 0.874(4) 0.072(4) Uani 0.147(5) 1 d PDU C 3
C33 C 0.364(2) 0.5952(9) 0.957(3) 0.18(2) Uani 0.688(3) 1 d PD . 1
H33A H 0.3356 0.5833 1.0027 0.214 Uiso 0.688(3) 1 calc PR . 1
H33B H 0.3218 0.5898 0.9174 0.214 Uiso 0.688(3) 1 calc PR . 1
Cl1 Cl 0.3913(11) 0.6641(5) 0.9631(6) 0.098(3) Uani 0.688(3) 1 d PD . 1
Cl2 Cl 0.4546(4) 0.5559(2) 0.9416(3) 0.0698(15) Uani 0.688(3) 1 d PD . 1
C33B C 0.421(6) 0.5951(18) 0.937(3) 0.18(2) Uani 0.312(3) 1 d PD . 2
H33C H 0.4818 0.5828 0.943 0.214 Uiso 0.312(3) 1 calc PR . 2
H33D H 0.3861 0.5778 0.9751 0.214 Uiso 0.312(3) 1 calc PR . 2
Cl1B Cl 0.417(3) 0.6659(12) 0.9461(17) 0.098(3) Uani 0.312(3) 1 d PD . 2
Cl2B Cl 0.3839(12) 0.5741(8) 0.8531(11) 0.109(6) Uiso 0.312(3) 1 d PD . 2

loop_
_atom_site_aniso_label
_atom_site_aniso_U_11
_atom_site_aniso_U_22
_atom_site_aniso_U_33
_atom_site_aniso_U_23
_atom_site_aniso_U_13
_atom_site_aniso_U_12
Ir1 0.0175(2) 0.0247(3) 0.0252(3) 0 0.0029(2) 0
O1 0.024(6) 0.043(6) 0.057(7) 0 -0.007(5) 0
O2 0.050(7) 0.065(8) 0.040(7) 0 0.013(6) 0
P1 0.0234(12) 0.0230(12) 0.0284(13) 0.0001(10) 0.0027(10) 0.0036(10)
C1 0.033(8) 0.035(8) 0.031(8) 0 -0.010(7) 0
C2 0.015(4) 0.034(6) 0.034(6) 0.000(4) 0.007(4) 0.005(4)
C3 0.029(5) 0.038(6) 0.031(6) -0.005(5) 0.008(4) 0.001(5)
C4 0.038(9) 0.062(11) 0.032(9) 0 0.025(7) 0
C5 0.033(5) 0.033(6) 0.031(6) 0.006(4) 0.007(5) 0.013(5)
C6 0.033(6) 0.027(5) 0.043(6) -0.007(5) -0.009(5) 0.008(5)
C7 0.022(5) 0.040(6) 0.064(8) -0.012(6) -0.011(5) 0.002(5)
C8 0.040(6) 0.041(6) 0.036(6) -0.009(5) -0.010(5) 0.003(5)
C9 0.045(6) 0.031(6) 0.047(7) -0.008(5) -0.001(6) -0.005(5)
C10 0.033(5) 0.028(5) 0.037(6) 0.003(5) 0.001(5) 0.004(4)
C11 0.037(6) 0.045(7) 0.035(6) 0.009(5) -0.007(5) 0.008(5)
C12 0.038(6) 0.036(6) 0.037(6) 0.006(5) 0.004(5) -0.003(5)
C13 0.059(7) 0.029(6) 0.039(6) -0.003(5) 0.007(6) 0.017(5)
C14 0.018(7) 0.028(7) 0.037(8) 0 -0.019(6) 0
C15 0.024(7) 0.009(6) 0.026(7) 0 0.003(6) 0
Ir2 0.0322(5) 0.0174(4) 0.0314(7) 0 -0.0008(5) 0
O3 0.044(9) 0.051(9) 0.036(9) 0 0.016(7) 0
O4 0.050(14) 0.043(8) 0.13(2) 0 -0.042(17) 0
P2 0.038(4) 0.017(2) 0.043(3) -0.0052(19) 0.008(3) -0.005(2)
C16 0.026(8) 0.048(9) 0.035(9) 0 0.019(7) 0
C17 0.034(9) 0.055(11) 0.045(11) -0.007(9) 0.007(8) -0.005(8)
C18 0.032(8) 0.063(10) 0.039(9) -0.009(9) -0.003(7) -0.009(8)
C19 0.065(18) 0.081(18) 0.029(14) 0 0.016(14) 0
C20 0.037(8) 0.033(7) 0.031(8) -0.002(6) -0.004(6) -0.005(6)
C21 0.040(9) 0.020(8) 0.079(14) -0.011(9) 0.020(9) -0.005(7)
C22 0.062(8) 0.046(8) 0.057(8) -0.002(7) 0.007(7) 0.001(7)
C23 0.061(11) 0.015(8) 0.064(11) -0.012(7) 0.015(9) -0.015(8)
C24 0.047(12) 0.028(9) 0.12(2) -0.012(12) 0.003(13) 0.009(9)
C25 0.059(11) 0.031(9) 0.042(10) 0.007(7) -0.001(8) 0.004(8)
C26 0.115(18) 0.043(10) 0.031(9) -0.005(9) 0.016(11) 0.002(12)
C27 0.091(16) 0.022(8) 0.063(13) 0.008(8) 0.006(12) -0.018(9)
C28 0.085(16) 0.034(10) 0.057(12) 0.006(9) -0.028(11) 0.008(10)
C29 0.044(11) 0.016(8) 0.025(10) 0 -0.002(9) 0
C30 0.033(6) 0.022(8) 0.050(17) 0 -0.005(10) 0
Ir2B 0.0253(10) 0.0130(8) 0.0396(18) 0 -0.0026(10) 0
O3B 0.044(9) 0.051(9) 0.036(9) 0 0.016(7) 0
O4B 0.050(14) 0.043(8) 0.13(2) 0 -0.042(17) 0
P2B 0.012(6) 0.017(5) 0.050(8) 0.000(4) 0.003(5) -0.005(4)
C16B 0.05(3) 0.04(3) 0.07(5) 0 0.01(3) 0
C17B 0.035(18) 0.05(2) 0.04(2) -0.013(17) -0.017(16) 0.020(16)
C18B 0.032(8) 0.063(10) 0.039(9) -0.009(9) -0.003(7) -0.009(8)
C19B 0.065(18) 0.081(18) 0.029(14) 0 0.016(14) 0
C20B 0.037(8) 0.033(7) 0.031(8) -0.002(6) -0.004(6) -0.005(6)
C21B 0.035(19) 0.031(18) 0.05(2) 0.009(16) -0.015(17) 0.001(15)
C22B 0.062(8) 0.046(8) 0.057(8) -0.002(7) 0.007(7) 0.001(7)
C23B 0.061(11) 0.015(8) 0.064(11) -0.012(7) 0.015(9) -0.015(8)
C24B 0.03(2) 0.04(2) 0.09(4) 0.02(3) 0.00(2) 0.001(18)
C25B 0.044(12) 0.046(12) 0.043(12) -0.004(9) 0.010(9) -0.009(9)
C26B 0.05(2) 0.07(3) 0.03(2) -0.016(19) 0.030(19) 0.00(2)
C27B 0.04(2) 0.03(2) 0.14(5) -0.01(3) 0.02(3) -0.01(2)
C28B 0.038(12) 0.043(12) 0.039(12) 0.000(9) 0.007(9) -0.005(9)
C29B 0.044(11) 0.016(8) 0.025(10) 0 -0.002(9) 0
C30B 0.033(6) 0.022(8) 0.050(17) 0 -0.005(10) 0
S1 0.0349(17) 0.049(2) 0.0349(19) -0.0105(16) 0.0020(14) -0.0033(17)
O6 0.072(8) 0.088(9) 0.078(8) -0.022(7) -0.015(6) 0.032(7)
O7 0.072(8) 0.088(9) 0.078(8) -0.022(7) -0.015(6) 0.032(7)
O8 0.074(7) 0.072(7) 0.070(7) -0.016(6) 0.006(6) 0.015(6)
C32 0.086(6) 0.084(5) 0.083(6) -0.001(4) -0.004(4) 0.001(4)
F1 0.086(6) 0.084(5) 0.083(6) -0.001(4) -0.004(4) 0.001(4)
F2 0.107(9) 0.110(9) 0.117(9) -0.005(7) -0.005(6) 0.023(6)
F3 0.033(7) 0.064(8) 0.069(9) -0.003(7) 0.000(7) 0.000(7)
S1B 0.0349(17) 0.049(2) 0.0349(19) -0.0105(16) 0.0020(14) -0.0033(17)
O6B 0.072(8) 0.088(9) 0.078(8) -0.022(7) -0.015(6) 0.032(7)
O7B 0.074(7) 0.072(7) 0.070(7) -0.016(6) 0.006(6) 0.015(6)
O8B 0.074(7) 0.072(7) 0.070(7) -0.016(6) 0.006(6) 0.015(6)
C32B 0.086(6) 0.084(5) 0.083(6) -0.001(4) -0.004(4) 0.001(4)
F1B 0.086(6) 0.084(5) 0.083(6) -0.001(4) -0.004(4) 0.001(4)
F2B 0.107(9) 0.110(9) 0.117(9) -0.005(7) -0.005(6) 0.023(6)
F3B 0.089(11) 0.101(11) 0.091(11) -0.032(8) -0.018(8) -0.008(9)
S1C 0.0349(17) 0.049(2) 0.0349(19) -0.0105(16) 0.0020(14) -0.0033(17)
O6C 0.0349(17) 0.049(2) 0.0349(19) -0.0105(16) 0.0020(14) -0.0033(17)
O7C 0.0349(17) 0.049(2) 0.0349(19) -0.0105(16) 0.0020(14) -0.0033(17)
O8C 0.0349(17) 0.049(2) 0.0349(19) -0.0105(16) 0.0020(14) -0.0033(17)
C32C 0.086(6) 0.084(5) 0.083(6) -0.001(4) -0.004(4) 0.001(4)
F1C 0.086(6) 0.084(5) 0.083(6) -0.001(4) -0.004(4) 0.001(4)
F2C 0.086(6) 0.084(5) 0.083(6) -0.001(4) -0.004(4) 0.001(4)
F3C 0.074(7) 0.072(7) 0.070(7) -0.016(6) 0.006(6) 0.015(6)
C33 0.12(3) 0.12(2) 0.30(6) -0.04(3) -0.06(4) 0.05(3)
Cl1 0.159(12) 0.083(3) 0.051(7) -0.005(4) 0.033(5) 0.010(5)
Cl2 0.067(3) 0.064(3) 0.079(4) -0.015(3) -0.011(3) -0.005(3)
C33B 0.12(3) 0.12(2) 0.30(6) -0.04(3) -0.06(4) 0.05(3)
Cl1B 0.159(12) 0.083(3) 0.051(7) -0.005(4) 0.033(5) 0.010(5)

loop_
_atom_type_symbol
_atom_type_description
_atom_type_scat_dispersion_real
_atom_type_scat_dispersion_imag
_atom_type_scat_source
C C 0.0033 0.0016 'International Tables Vol C Tables 4.2.6.8 and 6.1.1.4'
H H 0 0 'International Tables Vol C Tables 4.2.6.8 and 6.1.1.4'
Cl Cl 0.1484 0.1585 'International Tables Vol C Tables 4.2.6.8 and 6.1.1.4'
O O 0.0106 0.006 'International Tables Vol C Tables 4.2.6.8 and 6.1.1.4'
F F 0.0171 0.0103 'International Tables Vol C Tables 4.2.6.8 and 6.1.1.4'
P P 0.1023 0.0942 'International Tables Vol C Tables 4.2.6.8 and 6.1.1.4'
S S 0.1246 0.1234 'International Tables Vol C Tables 4.2.6.8 and 6.1.1.4'
Ir Ir -1.4442 7.9887 'International Tables Vol C Tables 4.2.6.8 and 6.1.1.4'

loop_
_geom_angle_atom_site_label_1
_geom_angle_atom_site_label_2
_geom_angle_atom_site_label_3
_geom_angle
_geom_angle_site_symmetry_1
_geom_angle_site_symmetry_3
C14 Ir1 C15 102.8(6) . .
C14 Ir1 C1 84.4(6) . .
C15 Ir1 C1 172.7(5) . .
C14 Ir1 P1 97.41(9) . .
C15 Ir1 P1 97.11(9) . .
C1 Ir1 P1 81.77(8) . .
C14 Ir1 P1 97.41(9) . 8_565
C15 Ir1 P1 97.11(9) . 8_565
C1 Ir1 P1 81.77(8) . 8_565
P1 Ir1 P1 156.61(12) . 8_565
C14 Ir1 H1I 177 . .
C15 Ir1 H1I 80.2 . .
C1 Ir1 H1I 92.5 . .
P1 Ir1 H1I 82.1 . .
P1 Ir1 H1I 82.1 8_565 .
C5 P1 C10 105.9(4) . .
C5 P1 C6 105.6(5) . .
C10 P1 C6 112.0(4) . .
C5 P1 Ir1 101.4(3) . .
C10 P1 Ir1 117.7(3) . .
C6 P1 Ir1 112.6(3) . .
C2 C1 C2 120.5(12) . 8_565
C2 C1 Ir1 119.7(6) . .
C2 C1 Ir1 119.7(6) 8_565 .
C1 C2 C3 119.2(9) . .
C1 C2 C5 121.0(9) . .
C3 C2 C5 119.8(9) . .
C4 C3 C2 120.1(10) . .
C4 C3 H3 120 . .
C2 C3 H3 120 . .
C3 C4 C3 120.4(13) 8_565 .
C3 C4 H4 119.8 8_565 .
C3 C4 H4 119.8 . .
C2 C5 P1 110.2(6) . .
C2 C5 H5A 109.6 . .
P1 C5 H5A 109.6 . .
C2 C5 H5B 109.6 . .
P1 C5 H5B 109.6 . .
H5A C5 H5B 108.1 . .
C7 C6 C9 109.5(9) . .
C7 C6 C8 108.8(8) . .
C9 C6 C8 106.9(8) . .
C7 C6 P1 110.6(7) . .
C9 C6 P1 112.7(7) . .
C8 C6 P1 108.3(7) . .
C6 C7 H7A 109.5 . .
C6 C7 H7B 109.5 . .
H7A C7 H7B 109.5 . .
C6 C7 H7C 109.5 . .
H7A C7 H7C 109.5 . .
H7B C7 H7C 109.5 . .
C6 C8 H8A 109.5 . .
C6 C8 H8B 109.5 . .
H8A C8 H8B 109.5 . .
C6 C8 H8C 109.5 . .
H8A C8 H8C 109.5 . .
H8B C8 H8C 109.5 . .
C6 C9 H9A 109.5 . .
C6 C9 H9B 109.5 . .
H9A C9 H9B 109.5 . .
C6 C9 H9C 109.5 . .
H9A C9 H9C 109.5 . .
H9B C9 H9C 109.5 . .
C12 C10 C11 108.1(8) . .
C12 C10 C13 108.4(8) . .
C11 C10 C13 107.4(8) . .
C12 C10 P1 111.3(7) . .
C11 C10 P1 109.6(7) . .
C13 C10 P1 111.9(7) . .
C10 C11 H11A 109.5 . .
C10 C11 H11B 109.5 . .
H11A C11 H11B 109.5 . .
C10 C11 H11C 109.5 . .
H11A C11 H11C 109.5 . .
H11B C11 H11C 109.5 . .
C10 C12 H12A 109.5 . .
C10 C12 H12B 109.5 . .
H12A C12 H12B 109.5 . .
C10 C12 H12C 109.5 . .
H12A C12 H12C 109.5 . .
H12B C12 H12C 109.5 . .
C10 C13 H13A 109.5 . .
C10 C13 H13B 109.5 . .
H13A C13 H13B 109.5 . .
C10 C13 H13C 109.5 . .
H13A C13 H13C 109.5 . .
H13B C13 H13C 109.5 . .
O1 C14 Ir1 174.7(13) . .
O2 C15 Ir1 179.5(13) . .
C30 Ir2 C29 103.7(9) . .
C30 Ir2 C16 172.9(10) . .
C29 Ir2 C16 83.4(8) . .
C30 Ir2 P2 97.7(2) . .
C29 Ir2 P2 97.9(2) . .
C16 Ir2 P2 81.10(18) . .
C30 Ir2 P2 97.7(2) . 8_565
C29 Ir2 P2 97.9(2) . 8_565
C16 Ir2 P2 81.10(18) . 8_565
P2 Ir2 P2 154.6(3) . 8_565
C30 Ir2 H2I 74.2 . .
C29 Ir2 H2I 177.9 . .
C16 Ir2 H2I 98.7 . .
P2 Ir2 H2I 82.5 . .
P2 Ir2 H2I 82.5 8_565 .
C30 Ir2 H2J 87.1 . .
C29 Ir2 H2J 16.6 . .
C16 Ir2 H2J 100 . .
P2 Ir2 H2J 100.4 . .
P2 Ir2 H2J 100.4 8_565 .
H2I Ir2 H2J 161.3 . .
C20 P2 C25 105.4(7) . .
C20 P2 C21 105.0(7) . .
C25 P2 C21 113.5(7) . .
C20 P2 Ir2 101.0(5) . .
C25 P2 Ir2 112.9(5) . .
C21 P2 Ir2 117.1(5) . .
C17 C16 C17 119.6(16) . 8_565
C17 C16 Ir2 120.1(8) . .
C17 C16 Ir2 120.1(8) 8_565 .
C16 C17 C18 120.6(13) . .
C16 C17 C20 119.4(11) . .
C18 C17 C20 119.8(12) . .
C19 C18 C17 118.8(17) . .
C19 C18 H18 120.6 . .
C17 C18 H18 120.6 . .
C18 C19 C18 122(2) 8_565 .
C18 C19 H19 119.2 8_565 .
C18 C19 H19 119.2 . .
C17 C20 P2 109.5(9) . .
C17 C20 H20A 109.8 . .
P2 C20 H20A 109.8 . .
C17 C20 H20B 109.8 . .
P2 C20 H20B 109.8 . .
H20A C20 H20B 108.2 . .
C22 C21 C24 107.1(13) . .
C22 C21 C23 106.7(13) . .
C24 C21 C23 108.5(13) . .
C22 C21 P2 110.9(11) . .
C24 C21 P2 110.4(11) . .
C23 C21 P2 113.1(10) . .
C21 C24 H24A 109.5 . .
C21 C24 H24B 109.5 . .
H24A C24 H24B 109.5 . .
C21 C24 H24C 109.5 . .
H24A C24 H24C 109.5 . .
H24B C24 H24C 109.5 . .
C27 C25 C26 107.0(13) . .
C27 C25 C28 109.9(13) . .
C26 C25 C28 108.1(13) . .
C27 C25 P2 110.9(11) . .
C26 C25 P2 109.4(10) . .
C28 C25 P2 111.5(11) . .
O3 C29 Ir2 176.1(19) . .
O3 C29 H2J 159.4 . .
Ir2 C29 H2J 24.4 . .
O4 C30 Ir2 175(3) . .
C30B Ir2B C29B 101.5(16) . .
C30B Ir2B C16B 175.5(19) . .
C29B Ir2B C16B 83.1(13) . .
C30B Ir2B P2B 97.4(4) . .
C29B Ir2B P2B 97.8(4) . .
C16B Ir2B P2B 81.9(3) . .
C30B Ir2B P2B 97.4(4) . 8_565
C29B Ir2B P2B 97.8(4) . 8_565
C16B Ir2B P2B 81.9(3) . 8_565
P2B Ir2B P2B 155.9(6) . 8_565
C30B Ir2B H2I 108.8 . .
C29B Ir2B H2I 7.4 . .
C16B Ir2B H2I 75.7 . .
P2B Ir2B H2I 96.6 . .
P2B Ir2B H2I 96.6 8_565 .
C30B Ir2B H2J 89.8 . .
C29B Ir2B H2J 168.8 . .
C16B Ir2B H2J 85.7 . .
P2B Ir2B H2J 80.6 . .
P2B Ir2B H2J 80.6 8_565 .
H2I Ir2B H2J 161.4 . .
C20B P2B C25B 106.2(12) . .
C20B P2B C21B 105.9(11) . .
C25B P2B C21B 114.0(11) . .
C20B P2B Ir2B 99.9(8) . .
C25B P2B Ir2B 113.3(9) . .
C21B P2B Ir2B 115.7(8) . .
C17B C16B C17B 123(2) . 8_565
C17B C16B Ir2B 118.7(10) . .
C17B C16B Ir2B 118.7(10) 8_565 .
C16B C17B C18B 118.3(16) . .
C16B C17B C20B 120.1(15) . .
C18B C17B C20B 121.0(16) . .
C19B C18B C17B 119(3) . .
C19B C18B H18B 120.6 . .
C17B C18B H18B 120.6 . .
C18B C19B C18B 123(3) 8_565 .
C18B C19B H19B 118.5 8_565 .
C18B C19B H19B 118.5 . .
C17B C20B P2B 109.4(13) . .
C17B C20B H20C 109.8 . .
P2B C20B H20C 109.8 . .
C17B C20B H20D 109.8 . .
P2B C20B H20D 109.8 . .
H20C C20B H20D 108.2 . .
C24B C21B C22B 107.4(19) . .
C24B C21B C23B 107.9(18) . .
C22B C21B C23B 107.6(19) . .
C24B C21B P2B 113.2(17) . .
C22B C21B P2B 108.8(16) . .
C23B C21B P2B 111.6(16) . .
C21B C22B H22D 109.5 . .
C21B C22B H22E 109.5 . .
H22D C22B H22E 109.5 . .
C21B C22B H22F 109.5 . .
H22D C22B H22F 109.5 . .
H22E C22B H22F 109.5 . .
C21B C23B H23D 109.5 . .
C21B C23B H23E 109.5 . .
H23D C23B H23E 109.5 . .
C21B C23B H23F 109.5 . .
H23D C23B H23F 109.5 . .
H23E C23B H23F 109.5 . .
C21B C24B H24D 109.5 . .
C21B C24B H24E 109.5 . .
H24D C24B H24E 109.5 . .
C21B C24B H24F 109.5 . .
H24D C24B H24F 109.5 . .
H24E C24B H24F 109.5 . .
C27B C25B C26B 109(2) . .
C27B C25B C28B 108.8(19) . .
C26B C25B C28B 107.9(18) . .
C27B C25B P2B 112.0(18) . .
C26B C25B P2B 110.5(15) . .
C28B C25B P2B 108.6(15) . .
C25B C26B H26D 109.5 . .
C25B C26B H26E 109.5 . .
H26D C26B H26E 109.5 . .
C25B C26B H26F 109.5 . .
H26D C26B H26F 109.5 . .
H26E C26B H26F 109.5 . .
C25B C27B H27D 109.5 . .
C25B C27B H27E 109.5 . .
H27D C27B H27E 109.5 . .
C25B C27B H27F 109.5 . .
H27D C27B H27F 109.5 . .
H27E C27B H27F 109.5 . .
C25B C28B H28D 109.5 . .
C25B C28B H28E 109.5 . .
H28D C28B H28E 109.5 . .
C25B C28B H28F 109.5 . .
H28D C28B H28F 109.5 . .
H28E C28B H28F 109.5 . .
O3B C29B Ir2B 178(4) . .
O3B C29B H2I 170 . .
Ir2B C29B H2I 7.7 . .
O4B C30B Ir2B 177(7) . .
O6 S1 O7 112.6(7) . .
O6 S1 O8 112.5(7) . .
O7 S1 O8 112.1(7) . .
O6 S1 C32 106.9(8) . .
O7 S1 C32 106.0(8) . .
O8 S1 C32 106.2(8) . .
F1 C32 F3 105.9(13) . .
F1 C32 F2 105.8(13) . .
F3 C32 F2 105.5(13) . .
F1 C32 S1 113.0(12) . .
F3 C32 S1 113.1(12) . .
F2 C32 S1 112.9(12) . .
O6B S1B O8B 122.5(17) . .
O6B S1B O7B 111.2(16) . .
O8B S1B O7B 102.8(16) . .
O6B S1B C32B 115.3(14) . .
O8B S1B C32B 105.5(16) . .
O7B S1B C32B 95.7(12) . .
F1B C32B F3B 117(2) . .
F1B C32B F2B 109(2) . .
F3B C32B F2B 102(2) . .
F1B C32B S1B 106.7(17) . .
F3B C32B S1B 111.2(17) . .
F2B C32B S1B 110.9(18) . .
O6C S1C O8C 118(2) . .
O6C S1C O7C 107(2) . .
O8C S1C O7C 107(2) . .
O6C S1C C32C 114(2) . .
O8C S1C C32C 107.4(19) . .
O7C S1C C32C 102.1(18) . .
F1C C32C F3C 111(3) . .
F1C C32C F2C 109(3) . .
F3C C32C F2C 107(3) . .
F1C C32C S1C 109(2) . .
F3C C32C S1C 113(3) . .
F2C C32C S1C 108(2) . .
Cl2 C33 Cl1 110(2) . .
Cl2 C33 H33A 109.6 . .
Cl1 C33 H33A 109.6 . .
Cl2 C33 H33B 109.6 . .
Cl1 C33 H33B 109.6 . .
H33A C33 H33B 108.1 . .
Cl2B C33B Cl1B 112(3) . .
Cl2B C33B H33C 109.3 . .
Cl1B C33B H33C 109.3 . .
Cl2B C33B H33D 109.3 . .
Cl1B C33B H33D 109.3 . .
H33C C33B H33D 108 . .

loop_
_geom_bond_atom_site_label_1
_geom_bond_atom_site_label_2
_geom_bond_distance
_geom_bond_site_symmetry_2
Ir1 C14 1.949(11) .
Ir1 C15 1.954(12) .
Ir1 C1 2.120(13) .
Ir1 P1 2.375(3) .
Ir1 P1 2.375(3) 8_565
Ir1 H1I 1.8386 .
O1 C14 1.160(14) .
O2 C15 1.095(15) .
P1 C5 1.820(9) .
P1 C10 1.865(10) .
P1 C6 1.874(10) .
C1 C2 1.388(11) .
C1 C2 1.388(11) 8_565
C2 C3 1.404(12) .
C2 C5 1.506(12) .
C3 C4 1.381(12) .
C3 H3 0.95 .
C4 C3 1.381(12) 8_565
C4 H4 0.95 .
C5 H5A 0.99 .
C5 H5B 0.99 .
C6 C7 1.530(13) .
C6 C9 1.533(13) .
C6 C8 1.551(13) .
C7 H7A 0.98 .
C7 H7B 0.98 .
C7 H7C 0.98 .
C8 H8A 0.98 .
C8 H8B 0.98 .
C8 H8C 0.98 .
C9 H9A 0.98 .
C9 H9B 0.98 .
C9 H9C 0.98 .
C10 C12 1.522(13) .
C10 C11 1.538(13) .
C10 C13 1.573(12) .
C11 H11A 0.98 .
C11 H11B 0.98 .
C11 H11C 0.98 .
C12 H12A 0.98 .
C12 H12B 0.98 .
C12 H12C 0.98 .
C13 H13A 0.98 .
C13 H13B 0.98 .
C13 H13C 0.98 .
Ir2 C30 1.935(16) .
Ir2 C29 1.948(14) .
Ir2 C16 2.132(16) .
Ir2 P2 2.370(5) .
Ir2 P2 2.370(5) 8_565
Ir2 H2I 1.8386 .
Ir2 H2J 1.2264 .
O3 C29 1.155(17) .
O4 C30 1.105(18) .
P2 C20 1.816(13) .
P2 C25 1.865(14) .
P2 C21 1.866(13) .
C16 C17 1.378(14) .
C16 C17 1.378(14) 8_565
C17 C18 1.399(16) .
C17 C20 1.503(16) .
C18 C19 1.376(16) .
C18 H18 0.95 .
C19 C18 1.376(16) 8_565
C19 H19 0.95 .
C20 H20A 0.99 .
C20 H20B 0.99 .
C21 C22 1.540(18) .
C21 C24 1.542(17) .
C21 C23 1.550(15) .
C22 H22A 0.98 .
C22 H22B 0.98 .
C22 H22C 0.98 .
C23 H23A 0.98 .
C23 H23B 0.98 .
C23 H23C 0.98 .
C24 H24A 0.98 .
C24 H24B 0.98 .
C24 H24C 0.98 .
C25 C27 1.533(16) .
C25 C26 1.547(18) .
C25 C28 1.571(17) .
C26 H26A 0.98 .
C26 H26B 0.98 .
C26 H26C 0.98 .
C27 H27A 0.98 .
C27 H27B 0.98 .
C27 H27C 0.98 .
C28 H28A 0.98 .
C28 H28B 0.98 .
C28 H28C 0.98 .
C29 H2J 0.8488 .
Ir2B C30B 1.950(19) .
Ir2B C29B 1.959(17) .
Ir2B C16B 2.123(19) .
Ir2B P2B 2.375(10) .
Ir2B P2B 2.375(10) 8_565
Ir2B H2I 1.0069 .
Ir2B H2J 2.0546 .
O3B C29B 1.16(2) .
O4B C30B 1.10(2) .
P2B C20B 1.819(16) .
P2B C25B 1.861(17) .
P2B C21B 1.866(16) .
C16B C17B 1.394(17) .
C16B C17B 1.394(17) 8_565
C17B C18B 1.397(19) .
C17B C20B 1.508(18) .
C18B C19B 1.381(19) .
C18B H18B 0.95 .
C19B C18B 1.381(19) 8_565
C19B H19B 0.95 .
C20B H20C 0.99 .
C20B H20D 0.99 .
C21B C24B 1.54(2) .
C21B C22B 1.54(2) .
C21B C23B 1.550(19) .
C22B H22D 0.98 .
C22B H22E 0.98 .
C22B H22F 0.98 .
C23B H23D 0.98 .
C23B H23E 0.98 .
C23B H23F 0.98 .
C24B H24D 0.98 .
C24B H24E 0.98 .
C24B H24F 0.98 .
C25B C27B 1.523(19) .
C25B C26B 1.53(2) .
C25B C28B 1.573(19) .
C26B H26D 0.98 .
C26B H26E 0.98 .
C26B H26F 0.98 .
C27B H27D 0.98 .
C27B H27E 0.98 .
C27B H27F 0.98 .
C28B H28D 0.98 .
C28B H28E 0.98 .
C28B H28F 0.98 .
C29B H2I 0.9691 .
S1 O6 1.422(11) .
S1 O7 1.428(11) .
S1 O8 1.428(11) .
S1 C32 1.70(2) .
C32 F1 1.401(12) .
C32 F3 1.402(12) .
C32 F2 1.403(12) .
S1B O6B 1.347(17) .
S1B O8B 1.419(17) .
S1B O7B 1.503(18) .
S1B C32B 1.71(3) .
C32B F1B 1.38(2) .
C32B F3B 1.403(19) .
C32B F2B 1.41(2) .
S1C O6C 1.373(19) .
S1C O8C 1.418(19) .
S1C O7C 1.459(19) .
S1C C32C 1.70(3) .
C32C F1C 1.39(2) .
C32C F3C 1.40(2) .
C32C F2C 1.41(2) .
C33 Cl2 1.73(2) .
C33 Cl1 1.74(2) .
C33 H33A 0.99 .
C33 H33B 0.99 .
C33B Cl2B 1.73(3) .
C33B Cl1B 1.74(3) .
C33B H33C 0.99 .
C33B H33D 0.99 .
